data_2228707
loop_
_publ_author_name
'Assani, Abderrazzak'
'Saadi, Mohamed'
'Zriouil, Mohammed'
'El Ammari, Lahcen'

_publ_section_title
;
 Silver trimagnesium phosphate bis(hydrogenphosphate),
 AgMg~3~(PO~4~)(HPO~4~)~2~, with an alluaudite-like structure
;
_journal_coeditor_code FJ2371
_journal_issue 1
_journal_name_full 'Acta Crystallographica Section E'
_journal_page_first i5
_journal_paper_doi 10.1107/S1600536810053304
_journal_volume 67
_journal_year 2011
_chemical_formula_iupac 'Ag Mg3 (P O4) (H P O4)2'
_chemical_formula_moiety 'Ag H2 Mg3 O12 P3'
_chemical_formula_sum 'Ag H2 Mg3 O12 P3'
_chemical_formula_weight 467.73
_chemical_name_systematic
;
Silver trimagnesium phosphate bis(hydrogenphosphate)
;
_space_group_IT_number 15
_symmetry_cell_setting monoclinic
_symmetry_space_group_name_Hall '-C 2yc'
_symmetry_space_group_name_H-M 'C 1 2/c 1'
_atom_sites_solution_hydrogens geom
_atom_sites_solution_primary direct
_atom_sites_solution_secondary difmap
_audit_creation_method SHELXL-97
_cell_angle_alpha 90.00
_cell_angle_beta 113.812(2)
_cell_angle_gamma 90.00
_cell_formula_units_Z 4
_cell_length_a 11.9126(5)
_cell_length_b 12.1197(6)
_cell_length_c 6.4780(3)
_cell_measurement_reflns_used 2330
_cell_measurement_temperature 296(2)
_cell_measurement_theta_max 38.01
_cell_measurement_theta_min 2.51
_cell_volume 855.66(7)
_computing_cell_refinement 'SAINT (Bruker, 2005)'
_computing_data_collection 'APEX2 (Bruker, 2005)'
_computing_data_reduction 'SAINT (Bruker, 2005)'
_computing_molecular_graphics 'ORTEP-3 for Windows (Farrugia, 1997) and DIAMOND (Brandenburg, 2006)'
_computing_publication_material 'WinGX (Farrugia, 1999)'
_computing_structure_refinement 'SHELXL97 (Sheldrick, 2008)'
_computing_structure_solution 'SHELXS97 (Sheldrick, 2008)'
_diffrn_ambient_temperature 296(2)
_diffrn_measured_fraction_theta_full 0.994
_diffrn_measured_fraction_theta_max 0.994
_diffrn_measurement_device_type 'Bruker X8 APEX'
_diffrn_measurement_method '\f and \w'
_diffrn_radiation_monochromator graphite
_diffrn_radiation_source 'fine-focus sealed tube'
_diffrn_radiation_type MoK\a
_diffrn_radiation_wavelength 0.71073
_diffrn_reflns_av_R_equivalents 0.0344
_diffrn_reflns_av_sigmaI/netI 0.0298
_diffrn_reflns_limit_h_max 20
_diffrn_reflns_limit_h_min -20
_diffrn_reflns_limit_k_max 20
_diffrn_reflns_limit_k_min -20
_diffrn_reflns_limit_l_max 10
_diffrn_reflns_limit_l_min -11
_diffrn_reflns_number 10680
_diffrn_reflns_theta_full 38.01
_diffrn_reflns_theta_max 38.01
_diffrn_reflns_theta_min 2.51
_exptl_absorpt_coefficient_mu 3.214
_exptl_absorpt_correction_T_max 0.680
_exptl_absorpt_correction_T_min 0.545
_exptl_absorpt_correction_type multi-scan
_exptl_absorpt_process_details '(SADABS; Bruker, 2005)'
_exptl_crystal_colour colourless
_exptl_crystal_density_diffrn 3.631
_exptl_crystal_density_method 'not measured'
_exptl_crystal_description Prism
_exptl_crystal_F_000 904
_exptl_crystal_size_max 0.31
_exptl_crystal_size_mid 0.16
_exptl_crystal_size_min 0.12
_refine_diff_density_max 0.631
_refine_diff_density_min -1.275
_refine_ls_extinction_coef 0.0013(3)
_refine_ls_extinction_expression Fc^*^=kFc[1+0.001xFc^2^\l^3^/sin(2\q)]^-1/4^
_refine_ls_extinction_method 'SHELXL97 (Sheldrick, 2008)'
_refine_ls_goodness_of_fit_ref 1.080
_refine_ls_hydrogen_treatment constr
_refine_ls_matrix_type full
_refine_ls_number_parameters 91
_refine_ls_number_reflns 2330
_refine_ls_number_restraints 0
_refine_ls_restrained_S_all 1.080
_refine_ls_R_factor_all 0.0336
_refine_ls_R_factor_gt 0.0264
_refine_ls_shift/su_max 0.002
_refine_ls_shift/su_mean 0.000
_refine_ls_structure_factor_coef Fsqd
_refine_ls_weighting_details 'calc w=1/[\s^2^(Fo^2^)+(0.0323P)^2^+1.8049P] where P=(Fo^2^+2Fc^2^)/3'
_refine_ls_weighting_scheme calc
_refine_ls_wR_factor_gt 0.0716
_refine_ls_wR_factor_ref 0.0749
_reflns_number_gt 1998
_reflns_number_total 2330
_reflns_threshold_expression I>2sigma(I)
_cod_data_source_file fj2371.cif
_cod_data_source_block I
_cod_original_sg_symbol_H-M 'C 2/c'
_cod_database_code 2228707
_cod_database_fobs_code 2228707

loop_
_symmetry_equiv_pos_as_xyz
'x, y, z'
'-x, y, -z+1/2'
'x+1/2, y+1/2, z'
'-x+1/2, y+1/2, -z+1/2'
'-x, -y, -z'
'x, -y, z-1/2'
'-x+1/2, -y+1/2, -z'
'x+1/2, -y+1/2, z-1/2'

loop_
_atom_site_type_symbol
_atom_site_label
_atom_site_fract_x
_atom_site_fract_y
_atom_site_fract_z
_atom_site_U_iso_or_equiv
_atom_site_adp_type
_atom_site_calc_flag
_atom_site_refinement_flags
_atom_site_occupancy
_atom_site_disorder_assembly
_atom_site_disorder_group
Ag Ag1A 0.5000 0.0261(4) 0.7500 0.0192(3) Uani d SP 0.89(3) . .
Ag Ag1B 0.5000 0.0047(18) 0.7500 0.0192(3) Uani d SP 0.11(3) . .
Mg Mg1 0.5000 0.27737(7) 0.2500 0.00765(14) Uani d S 1 . .
Mg Mg2 0.28999(6) 0.16182(5) 0.37691(10) 0.00621(10) Uani d . 1 . .
P P1 0.0000 0.18606(5) 0.2500 0.00545(10) Uani d S 1 . .
P P2 0.22298(4) 0.38713(3) 0.11567(7) 0.00508(8) Uani d . 1 . .
O O1 0.10721(11) 0.10964(10) 0.2643(2) 0.00793(19) Uani d . 1 . .
O O2 0.03617(10) 0.25753(10) 0.46302(18) 0.00686(19) Uani d . 1 . .
O O3 0.15657(11) 0.32826(10) -0.11097(19) 0.00676(19) Uani d . 1 . .
O O4 0.21721(11) 0.31920(10) 0.30907(18) 0.00623(18) Uani d . 1 . .
O O5 0.16491(11) 0.50095(10) 0.1050(2) 0.00777(19) Uani d . 1 . .
O O6 0.36178(11) 0.40491(10) 0.1603(2) 0.00812(19) Uani d . 1 . .
H H6 0.3747 0.4749 0.1705 0.012 Uiso d R 1 . .

loop_
_atom_site_aniso_label
_atom_site_aniso_U_11
_atom_site_aniso_U_22
_atom_site_aniso_U_33
_atom_site_aniso_U_12
_atom_site_aniso_U_13
_atom_site_aniso_U_23
Ag1A 0.00987(9) 0.0318(8) 0.01280(10) 0.000 0.00135(7) 0.000
Ag1B 0.00987(9) 0.0318(8) 0.01280(10) 0.000 0.00135(7) 0.000
Mg1 0.0087(3) 0.0072(3) 0.0080(3) 0.000 0.0044(3) 0.000
Mg2 0.0076(2) 0.0049(2) 0.0068(2) 0.00050(17) 0.00358(18) 0.00038(17)
P1 0.0062(2) 0.0052(2) 0.0043(2) 0.000 0.00141(17) 0.000
P2 0.00704(15) 0.00373(16) 0.00436(15) 0.00011(11) 0.00219(12) 0.00006(11)
O1 0.0057(4) 0.0061(5) 0.0116(5) 0.0009(3) 0.0032(4) -0.0004(4)
O2 0.0064(4) 0.0087(5) 0.0049(4) -0.0008(3) 0.0017(3) -0.0018(3)
O3 0.0086(5) 0.0069(5) 0.0045(4) -0.0009(3) 0.0023(3) -0.0011(3)
O4 0.0083(4) 0.0058(4) 0.0048(4) 0.0001(3) 0.0029(3) 0.0013(3)
O5 0.0091(5) 0.0045(4) 0.0096(5) 0.0012(3) 0.0036(4) -0.0004(3)
O6 0.0067(4) 0.0056(5) 0.0123(5) -0.0007(3) 0.0042(4) -0.0001(4)

loop_
_atom_type_symbol
_atom_type_description
_atom_type_scat_dispersion_real
_atom_type_scat_dispersion_imag
_atom_type_scat_source
O O 0.0106 0.0060 'International Tables Vol C Tables 4.2.6.8 and 6.1.1.4'
Mg Mg 0.0486 0.0363 'International Tables Vol C Tables 4.2.6.8 and 6.1.1.4'
P P 0.1023 0.0942 'International Tables Vol C Tables 4.2.6.8 and 6.1.1.4'
Ag Ag -0.8971 1.1015 'International Tables Vol C Tables 4.2.6.8 and 6.1.1.4'
H H 0.0000 0.0000 'International Tables Vol C Tables 4.2.6.8 and 6.1.1.4'

loop_
_geom_angle_atom_site_label_1
_geom_angle_atom_site_label_2
_geom_angle_atom_site_label_3
_geom_angle_site_symmetry_1
_geom_angle_site_symmetry_3
_geom_angle
_geom_angle_publ_flag
O5 Ag1A O5 4_545 3_546 165.2(2) ?
O5 Ag1A O5 4_545 8_556 95.01(5) ?
O5 Ag1A O5 3_546 8_556 83.06(5) ?
O5 Ag1A O5 4_545 7_556 83.06(5) ?
O5 Ag1A O5 3_546 7_556 95.01(5) ?
O5 Ag1A O5 8_556 7_556 165.0(2) ?
O5 Ag1A Mg2 4_545 . 39.70(5) ?
O5 Ag1A Mg2 3_546 . 154.68(19) ?
O5 Ag1A Mg2 8_556 . 106.22(6) ?
O5 Ag1A Mg2 7_556 . 81.75(5) ?
O5 Ag1A Mg2 4_545 2_656 154.68(19) ?
O5 Ag1A Mg2 3_546 2_656 39.70(5) ?
O5 Ag1A Mg2 8_556 2_656 81.75(5) ?
O5 Ag1A Mg2 7_556 2_656 106.22(6) ?
Mg2 Ag1A Mg2 . 2_656 117.04(15) ?
O5 Ag1A Ag1B 4_545 5_656 49.64(5) ?
O5 Ag1A Ag1B 3_546 5_656 128.18(15) ?
O5 Ag1A Ag1B 8_556 5_656 45.70(5) ?
O5 Ag1A Ag1B 7_556 5_656 131.97(16) ?
Mg2 Ag1A Ag1B . 5_656 67.4(3) ?
Mg2 Ag1A Ag1B 2_656 5_656 120.2(3) ?
O5 Ag1A Ag1B 4_545 5_657 128.18(15) ?
O5 Ag1A Ag1B 3_546 5_657 49.64(5) ?
O5 Ag1A Ag1B 8_556 5_657 131.97(16) ?
O5 Ag1A Ag1B 7_556 5_657 45.70(5) ?
Mg2 Ag1A Ag1B . 5_657 120.2(3) ?
Mg2 Ag1A Ag1B 2_656 5_657 67.4(3) ?
Ag1B Ag1A Ag1B 5_656 5_657 166.9(9) ?
O5 Ag1A Ag1A 4_545 5_656 49.46(4) ?
O5 Ag1A Ag1A 3_546 5_656 126.91(10) ?
O5 Ag1A Ag1A 8_556 5_656 45.55(3) ?
O5 Ag1A Ag1A 7_556 5_656 130.57(10) ?
Mg2 Ag1A Ag1A . 5_656 70.23(7) ?
Mg2 Ag1A Ag1A 2_656 5_656 122.57(9) ?
Ag1B Ag1A Ag1A 5_656 5_656 4.5(3) ?
Ag1B Ag1A Ag1A 5_657 5_656 162.4(6) ?
O5 Ag1A Ag1A 4_545 5_657 126.91(10) ?
O5 Ag1A Ag1A 3_546 5_657 49.46(4) ?
O5 Ag1A Ag1A 8_556 5_657 130.57(10) ?
O5 Ag1A Ag1A 7_556 5_657 45.55(3) ?
Mg2 Ag1A Ag1A . 5_657 122.57(9) ?
Mg2 Ag1A Ag1A 2_656 5_657 70.23(7) ?
Ag1B Ag1A Ag1A 5_656 5_657 162.4(6) ?
Ag1B Ag1A Ag1A 5_657 5_657 4.5(3) ?
Ag1A Ag1A Ag1A 5_656 5_657 157.9(3) ?
O5 Ag1B O5 4_545 3_546 177.8(10) ?
O5 Ag1B O5 4_545 8_556 96.05(5) ?
O5 Ag1B O5 3_546 8_556 83.89(5) ?
O5 Ag1B O5 4_545 7_556 83.89(5) ?
O5 Ag1B O5 3_546 7_556 96.05(5) ?
O5 Ag1B O5 8_556 7_556 176.9(10) ?
O5 Ag1B Ag1B 4_545 5_656 50.02(3) ?
O5 Ag1B Ag1B 3_546 5_656 129.88(8) ?
O5 Ag1B Ag1B 8_556 5_656 46.03(3) ?
O5 Ag1B Ag1B 7_556 5_656 133.82(10) ?
O5 Ag1B Ag1B 4_545 5_657 129.88(8) ?
O5 Ag1B Ag1B 3_546 5_657 50.02(3) ?
O5 Ag1B Ag1B 8_556 5_657 133.82(10) ?
O5 Ag1B Ag1B 7_556 5_657 46.03(3) ?
Ag1B Ag1B Ag1B 5_656 5_657 176.0(15) ?
O5 Ag1B Ag1A 4_545 5_656 50.19(5) ?
O5 Ag1B Ag1A 3_546 5_656 129.49(14) ?
O5 Ag1B Ag1A 8_556 5_656 46.19(4) ?
O5 Ag1B Ag1A 7_556 5_656 133.32(16) ?
Ag1B Ag1B Ag1A 5_656 5_656 4.6(3) ?
Ag1B Ag1B Ag1A 5_657 5_656 171.4(12) ?
O5 Ag1B Ag1A 4_545 5_657 129.49(14) ?
O5 Ag1B Ag1A 3_546 5_657 50.19(5) ?
O5 Ag1B Ag1A 8_556 5_657 133.32(16) ?
O5 Ag1B Ag1A 7_556 5_657 46.19(4) ?
Ag1B Ag1B Ag1A 5_656 5_657 171.4(12) ?
Ag1B Ag1B Ag1A 5_657 5_657 4.6(3) ?
Ag1A Ag1B Ag1A 5_656 5_657 166.9(9) ?
O5 Ag1B Mg2 4_545 . 37.3(2) ?
O5 Ag1B Mg2 3_546 . 144.9(8) ?
O5 Ag1B Mg2 8_556 . 102.7(3) ?
O5 Ag1B Mg2 7_556 . 79.2(2) ?
Ag1B Ag1B Mg2 5_656 . 66.0(4) ?
Ag1B Ag1B Mg2 5_657 . 116.6(6) ?
Ag1A Ag1B Mg2 5_656 . 69.01(18) ?
Ag1A Ag1B Mg2 5_657 . 119.4(3) ?
O5 Ag1B Mg2 4_545 2_656 144.9(8) ?
O5 Ag1B Mg2 3_546 2_656 37.3(2) ?
O5 Ag1B Mg2 8_556 2_656 79.2(2) ?
O5 Ag1B Mg2 7_556 2_656 102.7(3) ?
Ag1B Ag1B Mg2 5_656 2_656 116.6(6) ?
Ag1B Ag1B Mg2 5_657 2_656 66.0(4) ?
Ag1A Ag1B Mg2 5_656 2_656 119.4(3) ?
Ag1A Ag1B Mg2 5_657 2_656 69.01(18) ?
Mg2 Ag1B Mg2 . 2_656 109.3(6) ?
O5 Ag1B Mg1 4_545 5_656 88.9(5) ?
O5 Ag1B Mg1 3_546 5_656 88.9(5) ?
O5 Ag1B Mg1 8_556 5_656 88.4(5) ?
O5 Ag1B Mg1 7_556 5_656 88.4(5) ?
Ag1B Ag1B Mg1 5_656 5_656 88.0(8) ?
Ag1B Ag1B Mg1 5_657 5_656 88.0(8) ?
Ag1A Ag1B Mg1 5_656 5_656 83.4(5) ?
Ag1A Ag1B Mg1 5_657 5_656 83.4(5) ?
Mg2 Ag1B Mg1 . 5_656 125.3(3) ?
Mg2 Ag1B Mg1 2_656 5_656 125.3(3) ?
O2 Mg1 O2 8 7_556 156.91(8) ?
O2 Mg1 O3 8 7 87.86(5) ?
O2 Mg1 O3 7_556 7 78.33(5) ?
O2 Mg1 O3 8 8_556 78.33(5) ?
O2 Mg1 O3 7_556 8_556 87.86(5) ?
O3 Mg1 O3 7 8_556 106.45(7) ?
O2 Mg1 O6 8 . 108.09(5) ?
O2 Mg1 O6 7_556 . 88.61(5) ?
O3 Mg1 O6 7 . 82.80(4) ?
O3 Mg1 O6 8_556 . 169.20(5) ?
O2 Mg1 O6 8 2_655 88.61(5) ?
O2 Mg1 O6 7_556 2_655 108.09(5) ?
O3 Mg1 O6 7 2_655 169.20(5) ?
O3 Mg1 O6 8_556 2_655 82.80(4) ?
O6 Mg1 O6 . 2_655 88.61(7) ?
O2 Mg1 Mg2 8 2_655 40.53(3) ?
O2 Mg1 Mg2 7_556 2_655 125.98(4) ?
O3 Mg1 Mg2 7 2_655 105.38(4) ?
O3 Mg1 Mg2 8_556 2_655 38.62(3) ?
O6 Mg1 Mg2 . 2_655 145.25(4) ?
O6 Mg1 Mg2 2_655 2_655 78.19(3) ?
O2 Mg1 Mg2 8 . 125.98(4) ?
O2 Mg1 Mg2 7_556 . 40.53(3) ?
O3 Mg1 Mg2 7 . 38.62(3) ?
O3 Mg1 Mg2 8_556 . 105.38(4) ?
O6 Mg1 Mg2 . . 78.19(3) ?
O6 Mg1 Mg2 2_655 . 145.25(4) ?
Mg2 Mg1 Mg2 2_655 . 128.94(3) ?
O2 Mg1 Ag1B 8 5_656 78.46(4) ?
O2 Mg1 Ag1B 7_556 5_656 78.46(4) ?
O3 Mg1 Ag1B 7 5_656 53.22(4) ?
O3 Mg1 Ag1B 8_556 5_656 53.22(4) ?
O6 Mg1 Ag1B . 5_656 135.69(4) ?
O6 Mg1 Ag1B 2_655 5_656 135.70(4) ?
Mg2 Mg1 Ag1B 2_655 5_656 64.468(17) ?
Mg2 Mg1 Ag1B . 5_656 64.467(17) ?
O5 Mg2 O3 4_545 7 86.56(5) ?
O5 Mg2 O4 4_545 . 170.04(6) ?
O3 Mg2 O4 7 . 90.74(5) ?
O5 Mg2 O4 4_545 7_556 99.52(5) ?
O3 Mg2 O4 7 7_556 162.82(6) ?
O4 Mg2 O4 . 7_556 85.79(5) ?
O5 Mg2 O1 4_545 . 86.75(5) ?
O3 Mg2 O1 7 . 110.73(5) ?
O4 Mg2 O1 . . 85.23(5) ?
O4 Mg2 O1 7_556 . 85.78(5) ?
O5 Mg2 O2 4_545 7_556 103.34(5) ?
O3 Mg2 O2 7 7_556 79.28(5) ?
O4 Mg2 O2 . 7_556 85.55(5) ?
O4 Mg2 O2 7_556 7_556 83.67(5) ?
O1 Mg2 O2 . 7_556 166.46(6) ?
O5 Mg2 Mg2 4_545 7_556 141.54(5) ?
O3 Mg2 Mg2 7 7_556 131.55(5) ?
O4 Mg2 Mg2 . 7_556 43.09(3) ?
O4 Mg2 Mg2 7_556 7_556 42.70(3) ?
O1 Mg2 Mg2 . 7_556 83.86(4) ?
O2 Mg2 Mg2 7_556 7_556 82.63(4) ?
O5 Mg2 P2 4_545 . 151.29(4) ?
O3 Mg2 P2 7 . 66.25(4) ?
O4 Mg2 P2 . . 24.50(3) ?
O4 Mg2 P2 7_556 . 109.17(4) ?
O1 Mg2 P2 . . 94.16(4) ?
O2 Mg2 P2 7_556 . 81.36(4) ?
Mg2 Mg2 P2 7_556 . 66.81(2) ?
O5 Mg2 Ag1A 4_545 . 48.62(8) ?
O3 Mg2 Ag1A 7 . 104.68(4) ?
O4 Mg2 Ag1A . . 141.24(8) ?
O4 Mg2 Ag1A 7_556 . 68.99(5) ?
O1 Mg2 Ag1A . . 120.08(7) ?
O2 Mg2 Ag1A 7_556 . 63.49(8) ?
Mg2 Mg2 Ag1A 7_556 . 106.54(6) ?
P2 Mg2 Ag1A . . 144.85(7) ?
O5 Mg2 P2 4_545 7 77.41(4) ?
O3 Mg2 P2 7 7 23.55(3) ?
O4 Mg2 P2 . 7 96.44(4) ?
O4 Mg2 P2 7_556 7 173.57(4) ?
O1 Mg2 P2 . 7 88.39(4) ?
O2 Mg2 P2 7_556 7 102.49(4) ?
Mg2 Mg2 P2 7_556 7 139.20(3) ?
P2 Mg2 P2 . 7 73.940(17) ?
Ag1A Mg2 P2 . 7 111.92(4) ?
O5 Mg2 Mg1 4_545 . 102.56(4) ?
O3 Mg2 Mg1 7 . 40.22(3) ?
O4 Mg2 Mg1 . . 81.27(4) ?
O4 Mg2 Mg1 7_556 . 122.61(4) ?
O1 Mg2 Mg1 . . 147.15(4) ?
O2 Mg2 Mg1 7_556 . 39.90(3) ?
Mg2 Mg2 Mg1 7_556 . 105.43(3) ?
P2 Mg2 Mg1 . . 62.814(18) ?
Ag1A Mg2 Mg1 . . 88.00(4) ?
P2 Mg2 Mg1 7 . 63.765(15) ?
O5 Mg2 Ag1B 4_545 . 44.9(3) ?
O3 Mg2 Ag1B 7 . 104.30(5) ?
O4 Mg2 Ag1B . . 144.9(3) ?
O4 Mg2 Ag1B 7_556 . 70.47(13) ?
O1 Mg2 Ag1B . . 117.1(2) ?
O2 Mg2 Ag1B 7_556 . 67.0(3) ?
Mg2 Mg2 Ag1B 7_556 . 109.1(2) ?
P2 Mg2 Ag1B . . 148.3(3) ?
Ag1A Mg2 Ag1B . . 3.9(2) ?
P2 Mg2 Ag1B 7 . 110.03(15) ?
Mg1 Mg2 Ag1B . . 90.03(16) ?
O2 P1 O2 . 2 111.36(10) ?
O2 P1 O1 . . 110.96(6) ?
O2 P1 O1 2 . 108.44(6) ?
O2 P1 O1 . 2 108.44(6) ?
O2 P1 O1 2 2 110.95(6) ?
O1 P1 O1 . 2 106.60(10) ?
O4 P2 O5 . . 110.74(7) ?
O4 P2 O3 . . 111.02(7) ?
O5 P2 O3 . . 109.06(7) ?
O4 P2 O6 . . 108.40(7) ?
O5 P2 O6 . . 107.86(7) ?
O3 P2 O6 . . 109.70(7) ?
O4 P2 Mg2 . . 34.24(5) ?
O5 P2 Mg2 . . 144.97(5) ?
O3 P2 Mg2 . . 91.84(5) ?
O6 P2 Mg2 . . 90.03(5) ?
O4 P2 Mg2 . 7 136.27(5) ?
O5 P2 Mg2 . 7 106.49(5) ?
O3 P2 Mg2 . 7 32.58(5) ?
O6 P2 Mg2 . 7 80.34(5) ?
Mg2 P2 Mg2 . 7 106.060(17) ?
P1 O1 Mg2 . . 123.77(7) ?
P1 O2 Mg1 . 7_556 126.47(7) ?
P1 O2 Mg2 . 7_556 123.92(7) ?
Mg1 O2 Mg2 7_556 7_556 99.56(5) ?
P2 O3 Mg2 . 7 123.87(7) ?
P2 O3 Mg1 . 7 134.97(7) ?
Mg2 O3 Mg1 7 7 101.16(5) ?
P2 O4 Mg2 . . 121.26(7) ?
P2 O4 Mg2 . 7_556 140.95(7) ?
Mg2 O4 Mg2 . 7_556 94.21(5) ?
P2 O5 Mg2 . 4 139.84(8) ?
P2 O5 Ag1B . 3_454 104.2(5) ?
Mg2 O5 Ag1B 4 3_454 97.9(5) ?
P2 O5 Ag1A . 3_454 110.03(12) ?
Mg2 O5 Ag1A 4 3_454 91.67(12) ?
Ag1B O5 Ag1A 3_454 3_454 6.3(4) ?
P2 O5 Ag1B . 7_556 111.6(5) ?
Mg2 O5 Ag1B 4 7_556 103.7(5) ?
Ag1B O5 Ag1B 3_454 7_556 83.95(5) ?
Ag1A O5 Ag1B 3_454 7_556 84.17(8) ?
P2 O5 Ag1A . 7_556 105.79(12) ?
Mg2 O5 Ag1A 4 7_556 109.53(12) ?
Ag1B O5 Ag1A 3_454 7_556 84.12(8) ?
Ag1A O5 Ag1A 3_454 7_556 84.99(5) ?
Ag1B O5 Ag1A 7_556 7_556 5.9(4) ?
P2 O6 Mg1 . . 125.56(7) ?
P2 O6 H6 . . 106.9 ?
Mg1 O6 H6 . . 126.3 ?

loop_
_geom_bond_atom_site_label_1
_geom_bond_atom_site_label_2
_geom_bond_site_symmetry_2
_geom_bond_distance
_geom_bond_publ_flag
Ag1A O5 4_545 2.3649(14) ?
Ag1A O5 3_546 2.3649(14) ?
Ag1A O5 8_556 2.5177(14) ?
Ag1A O5 7_556 2.5177(14) ?
Ag1A Mg2 . 3.150(3) ?
Ag1A Mg2 2_656 3.150(3) ?
Ag1A Ag1B 5_656 3.260(3) ?
Ag1A Ag1B 5_657 3.260(3) ?
Ag1A Ag1A 5_656 3.3001(19) ?
Ag1A Ag1A 5_657 3.3001(19) ?
Ag1B O5 4_545 2.3457(13) ?
Ag1B O5 3_546 2.3457(13) ?
Ag1B O5 8_556 2.4972(14) ?
Ag1B O5 7_556 2.4972(14) ?
Ag1B Ag1B 5_656 3.2410(15) ?
Ag1B Ag1B 5_657 3.2410(15) ?
Ag1B Ag1A 5_656 3.260(3) ?
Ag1B Ag1A 5_657 3.260(3) ?
Ag1B Mg2 . 3.293(12) ?
Ag1B Mg2 2_656 3.293(12) ?
Ag1B Mg1 5_656 3.42(2) ?
Mg1 O2 8 2.1136(12) ?
Mg1 O2 7_556 2.1136(12) ?
Mg1 O3 7 2.1383(13) ?
Mg1 O3 8_556 2.1383(13) ?
Mg1 O6 . 2.1600(14) ?
Mg1 O6 2_655 2.1601(14) ?
Mg1 Mg2 2_655 3.2491(7) ?
Mg1 Mg2 . 3.2492(7) ?
Mg1 Ag1B 5_656 3.42(2) ?
Mg2 O5 4_545 2.0132(13) ?
Mg2 O3 7 2.0672(13) ?
Mg2 O4 . 2.0677(13) ?
Mg2 O4 7_556 2.0831(13) ?
Mg2 O1 . 2.0954(13) ?
Mg2 O2 7_556 2.1414(13) ?
Mg2 Mg2 7_556 3.0408(12) ?
Mg2 P2 . 3.1411(7) ?
Mg2 P2 7 3.1874(7) ?
P1 O2 . 1.5363(12) ?
P1 O2 2 1.5363(12) ?
P1 O1 . 1.5497(12) ?
P1 O1 2 1.5497(12) ?
P2 O4 . 1.5237(12) ?
P2 O5 . 1.5322(13) ?
P2 O3 . 1.5337(12) ?
P2 O6 . 1.5742(13) ?
P2 Mg2 7 3.1874(7) ?
O2 Mg1 7_556 2.1136(12) ?
O2 Mg2 7_556 2.1414(13) ?
O3 Mg2 7 2.0672(13) ?
O3 Mg1 7 2.1384(13) ?
O4 Mg2 7_556 2.0831(13) ?
O5 Mg2 4 2.0133(13) ?
O5 Ag1B 3_454 2.3457(13) ?
O5 Ag1A 3_454 2.3649(14) ?
O5 Ag1B 7_556 2.4972(14) ?
O5 Ag1A 7_556 2.5177(14) ?
O6 H6 . 0.8600 ?

loop_
_geom_hbond_atom_site_label_D
_geom_hbond_atom_site_label_H
_geom_hbond_atom_site_label_A
_geom_hbond_site_symmetry_A
_geom_hbond_distance_DH
_geom_hbond_distance_HA
_geom_hbond_distance_DA
_geom_hbond_angle_DHA
_geom_hbond_publ_flag
O6 H6 O1 4_555 0.86 1.68 2.5266(17) 168 y
